data_4068140
loop_
_publ_author_name
'Hayashi, Yumi'
'Wada, Shinji'
'Yamashita, Makoto'
'Nozaki, Kyoko'

_publ_section_title
;
 Syntheses and Thermolysis of Arylpalladium Hydroxide Complexes:
 Implications for C(sp2)--OH Bond-Forming Reductive Elimination To
 Generate Phenol Derivatives
;
_journal_issue 3
_journal_name_full Organometallics
_journal_page_first 1073
_journal_paper_doi 10.1021/om201142s
_journal_volume 31
_journal_year 2012
_chemical_formula_sum 'C26 H50 O P2 Pd'
_chemical_formula_weight 547.00
_chemical_name_systematic
; 
 ? 
;
_space_group_IT_number 2
_symmetry_cell_setting triclinic
_symmetry_space_group_name_Hall '-P 1'
_symmetry_space_group_name_H-M 'P -1'
_atom_sites_solution_hydrogens geom
_atom_sites_solution_primary direct
_atom_sites_solution_secondary difmap
_audit_creation_method SHELXL-97
_cell_angle_alpha 101.897(6)
_cell_angle_beta 96.054(6)
_cell_angle_gamma 107.890(6)
_cell_formula_units_Z 4
_cell_length_a 11.693(5)
_cell_length_b 15.211(7)
_cell_length_c 17.182(7)
_cell_measurement_reflns_used 8766
_cell_measurement_temperature 103.1500
_cell_measurement_theta_max 27.4835
_cell_measurement_theta_min 3.1099
_cell_volume 2799(2)
_computing_cell_refinement 'RIGAKU CrystalClear'
_computing_data_collection 'RIGAKU CrystalClear'
_computing_data_reduction 'RIGAKU CrystalClear'
_computing_molecular_graphics ORTEP-III
_computing_structure_refinement 'SHELXL-97 (Sheldrick, 1997)'
_computing_structure_solution SIR-97
_diffrn_ambient_temperature 103(2)
_diffrn_detector_area_resol_mean 7.31
_diffrn_measured_fraction_theta_full 0.974
_diffrn_measured_fraction_theta_max 0.974
_diffrn_measurement_device_type 'RIGAKU/MSC Meacury CCD'
_diffrn_measurement_method 'omega scans'
_diffrn_radiation_monochromator graphite
_diffrn_radiation_source 'fine-focus sealed tube'
_diffrn_radiation_type MoK\a
_diffrn_radiation_wavelength 0.71070
_diffrn_reflns_av_R_equivalents 0.0286
_diffrn_reflns_av_sigmaI/netI 0.0460
_diffrn_reflns_limit_h_max 10
_diffrn_reflns_limit_h_min -13
_diffrn_reflns_limit_k_max 18
_diffrn_reflns_limit_k_min -18
_diffrn_reflns_limit_l_max 20
_diffrn_reflns_limit_l_min -16
_diffrn_reflns_number 18339
_diffrn_reflns_theta_full 25.00
_diffrn_reflns_theta_max 25.00
_diffrn_reflns_theta_min 3.11
_exptl_absorpt_coefficient_mu 0.792
_exptl_absorpt_correction_T_max 0.9250
_exptl_absorpt_correction_T_min 0.7169
_exptl_absorpt_correction_type multi-scan
_exptl_absorpt_process_details 'Jacobson, R. (1998) Private communication'
_exptl_crystal_colour Colorless
_exptl_crystal_density_diffrn 1.298
_exptl_crystal_density_method 'not measured'
_exptl_crystal_description Platelet
_exptl_crystal_F_000 1160
_exptl_crystal_size_max 0.45
_exptl_crystal_size_mid 0.35
_exptl_crystal_size_min 0.10
_refine_diff_density_max 0.717
_refine_diff_density_min -0.553
_refine_diff_density_rms 0.079
_refine_ls_extinction_method none
_refine_ls_goodness_of_fit_ref 1.123
_refine_ls_hydrogen_treatment constr
_refine_ls_matrix_type full
_refine_ls_number_parameters 567
_refine_ls_number_reflns 9597
_refine_ls_number_restraints 0
_refine_ls_restrained_S_all 1.123
_refine_ls_R_factor_all 0.0453
_refine_ls_R_factor_gt 0.0386
_refine_ls_shift/su_max 0.001
_refine_ls_shift/su_mean 0.000
_refine_ls_structure_factor_coef Fsqd
_refine_ls_weighting_details 'calc w=1/[\s^2^(Fo^2^)+(0.0171P)^2^+3.4696P] where P=(Fo^2^+2Fc^2^)/3'
_refine_ls_weighting_scheme calc
_refine_ls_wR_factor_gt 0.0741
_refine_ls_wR_factor_ref 0.0779
_reflns_number_gt 8652
_reflns_number_total 9597
_reflns_threshold_expression >2sigma(I)
_cod_data_source_file om201142s_si_002.cif
_cod_data_source_block 5-Me
_cod_depositor_comments
;
The following automatic conversions were performed:
'_atom_site_symetry_multiplicity' tag replaced with
'_atom_site_symmetry_multiplicity'.

Automatic conversion script
Id: cif_correct_tags 1440 2010-10-19 06:21:57Z saulius 

The following automatic conversions were performed:

'_symmetry_cell_setting' value 'Triclinic' changed to 'triclinic'
according to /home/saulius/struct/CIF-dictionaries/cif_core.dic
dictionary named 'cif_core.dic' version 2.4.1 from
2010-06-29.

'_exptl_absorpt_correction_type' value 'Multi-scan'
changed to 'multi-scan' according to
/home/saulius/struct/CIF-dictionaries/cif_core.dic dictionary named
'cif_core.dic' version 2.4.1 from 2010-06-29.

Automatic conversion script
Id: cif_fix_values 1715 2011-07-08 13:25:40Z adriana 
;
_cod_original_sg_symbol_H-M P-1
_cod_database_code 4068140

loop_
_symmetry_equiv_pos_as_xyz
'x, y, z'
'-x, -y, -z'

loop_
_atom_site_label
_atom_site_type_symbol
_atom_site_fract_x
_atom_site_fract_y
_atom_site_fract_z
_atom_site_U_iso_or_equiv
_atom_site_adp_type
_atom_site_occupancy
_atom_site_symmetry_multiplicity
_atom_site_calc_flag
_atom_site_refinement_flags
Pd1 Pd -0.04971(2) 0.727128(18) 0.961705(14) 0.01613(7) Uani 1 1 d .
O1 O 0.0404(2) 0.7450(2) 1.07566(14) 0.0404(8) Uani 1 1 d .
H1 H -0.0063 0.7501 1.1090 0.061 Uiso 1 1 calc .
C1 C -0.1925(3) 0.7291(2) 1.02057(19) 0.0197(7) Uani 1 1 d .
C2 C -0.2841(3) 0.6465(3) 1.0241(2) 0.0218(8) Uani 1 1 d .
H2 H -0.2867 0.5866 0.9923 0.026 Uiso 1 1 calc R
C3 C -0.3722(3) 0.6487(3) 1.0727(2) 0.0253(8) Uani 1 1 d .
H3 H -0.4334 0.5908 1.0730 0.030 Uiso 1 1 calc R
C4 C -0.3715(3) 0.7345(3) 1.1208(2) 0.0246(8) Uani 1 1 d .
C5 C -0.2789(3) 0.8174(3) 1.1199(2) 0.0251(8) Uani 1 1 d .
H4 H -0.2757 0.8769 1.1528 0.030 Uiso 1 1 calc R
C6 C -0.1907(3) 0.8149(3) 1.0716(2) 0.0238(8) Uani 1 1 d .
H5 H -0.1276 0.8726 1.0733 0.029 Uiso 1 1 calc R
P1 P -0.16049(8) 0.71653(6) 0.84023(5) 0.01490(18) Uani 1 1 d .
C7 C -0.0640(3) 0.7319(2) 0.76263(19) 0.0181(7) Uani 1 1 d .
H6 H -0.1178 0.7188 0.7101 0.022 Uiso 1 1 calc R
H7 H -0.0107 0.7996 0.7760 0.022 Uiso 1 1 calc R
C8 C 0.0172(3) 0.6695(2) 0.75185(19) 0.0205(7) Uani 1 1 d .
H8 H -0.0255 0.6073 0.7627 0.025 Uiso 1 1 calc R
H9 H 0.0292 0.6570 0.6950 0.025 Uiso 1 1 calc R
C9 C 0.1421(3) 0.7146(2) 0.80735(19) 0.0195(7) Uani 1 1 d .
H10 H 0.1815 0.7789 0.7993 0.023 Uiso 1 1 calc R
H11 H 0.1936 0.6757 0.7907 0.023 Uiso 1 1 calc R
P2 P 0.13919(8) 0.72627(6) 0.91633(5) 0.01773(19) Uani 1 1 d .
C10 C -0.2251(3) 0.8168(2) 0.8376(2) 0.0197(7) Uani 1 1 d .
C11 C -0.2712(3) 0.8189(3) 0.7508(2) 0.0271(8) Uani 1 1 d .
H12 H -0.2998 0.8734 0.7526 0.041 Uiso 1 1 calc R
H13 H -0.3387 0.7596 0.7245 0.041 Uiso 1 1 calc R
H14 H -0.2044 0.8252 0.7200 0.041 Uiso 1 1 calc R
C12 C -0.3306(3) 0.8156(3) 0.8851(2) 0.0270(8) Uani 1 1 d .
H15 H -0.3432 0.8774 0.8931 0.040 Uiso 1 1 calc R
H16 H -0.3097 0.8037 0.9378 0.040 Uiso 1 1 calc R
H17 H -0.4056 0.7649 0.8545 0.040 Uiso 1 1 calc R
C13 C -0.1187(3) 0.9102(2) 0.8786(2) 0.0265(8) Uani 1 1 d .
H18 H -0.0516 0.9156 0.8482 0.040 Uiso 1 1 calc R
H19 H -0.0901 0.9096 0.9341 0.040 Uiso 1 1 calc R
H20 H -0.1469 0.9647 0.8795 0.040 Uiso 1 1 calc R
C14 C -0.2833(3) 0.5955(2) 0.7915(2) 0.0205(7) Uani 1 1 d .
C15 C -0.3003(3) 0.5694(3) 0.6987(2) 0.0267(8) Uani 1 1 d .
H21 H -0.3631 0.5064 0.6768 0.040 Uiso 1 1 calc R
H22 H -0.2229 0.5680 0.6824 0.040 Uiso 1 1 calc R
H23 H -0.3256 0.6171 0.6779 0.040 Uiso 1 1 calc R
C16 C -0.4077(3) 0.5897(3) 0.8156(2) 0.0264(8) Uani 1 1 d .
H24 H -0.4431 0.6287 0.7886 0.040 Uiso 1 1 calc R
H25 H -0.3968 0.6136 0.8743 0.040 Uiso 1 1 calc R
H26 H -0.4626 0.5232 0.7991 0.040 Uiso 1 1 calc R
C17 C -0.2415(3) 0.5193(2) 0.8218(2) 0.0246(8) Uani 1 1 d .
H27 H -0.2232 0.5371 0.8811 0.037 Uiso 1 1 calc R
H28 H -0.1680 0.5154 0.8007 0.037 Uiso 1 1 calc R
H29 H -0.3068 0.4571 0.8028 0.037 Uiso 1 1 calc R
C18 C 0.2654(3) 0.8446(3) 0.9625(2) 0.0280(8) Uani 1 1 d .
C19 C 0.2092(4) 0.9207(3) 0.9480(2) 0.0358(10) Uani 1 1 d .
H30 H 0.2689 0.9846 0.9725 0.054 Uiso 1 1 calc R
H31 H 0.1359 0.9131 0.9725 0.054 Uiso 1 1 calc R
H32 H 0.1871 0.9128 0.8897 0.054 Uiso 1 1 calc R
C20 C 0.3017(4) 0.8597(3) 1.0536(2) 0.0451(12) Uani 1 1 d .
H33 H 0.3508 0.8199 1.0637 0.068 Uiso 1 1 calc R
H34 H 0.2279 0.8417 1.0773 0.068 Uiso 1 1 calc R
H35 H 0.3496 0.9270 1.0782 0.068 Uiso 1 1 calc R
C21 C 0.3806(4) 0.8592(3) 0.9241(3) 0.0435(11) Uani 1 1 d .
H36 H 0.4350 0.9256 0.9447 0.065 Uiso 1 1 calc R
H37 H 0.3573 0.8448 0.8652 0.065 Uiso 1 1 calc R
H38 H 0.4230 0.8165 0.9380 0.065 Uiso 1 1 calc R
C22 C 0.1877(3) 0.6233(3) 0.9353(2) 0.0246(8) Uani 1 1 d .
C23 C 0.0916(4) 0.5315(3) 0.8790(2) 0.0349(10) Uani 1 1 d .
H39 H 0.0954 0.5325 0.8225 0.052 Uiso 1 1 calc R
H40 H 0.0098 0.5285 0.8894 0.052 Uiso 1 1 calc R
H41 H 0.1088 0.4755 0.8895 0.052 Uiso 1 1 calc R
C24 C 0.1814(4) 0.6146(3) 1.0224(2) 0.0417(11) Uani 1 1 d .
H42 H 0.1007 0.6129 1.0343 0.063 Uiso 1 1 calc R
H43 H 0.2445 0.6695 1.0602 0.063 Uiso 1 1 calc R
H44 H 0.1950 0.5556 1.0284 0.063 Uiso 1 1 calc R
C25 C 0.3139(4) 0.6256(3) 0.9179(3) 0.0400(10) Uani 1 1 d .
H45 H 0.3769 0.6781 0.9580 0.060 Uiso 1 1 calc R
H46 H 0.3208 0.6351 0.8637 0.060 Uiso 1 1 calc R
H47 H 0.3249 0.5649 0.9209 0.060 Uiso 1 1 calc R
C26 C -0.4674(3) 0.7369(3) 1.1731(2) 0.0321(9) Uani 1 1 d .
H48 H -0.5477 0.6942 1.1425 0.048 Uiso 1 1 calc R
H49 H -0.4688 0.8022 1.1892 0.048 Uiso 1 1 calc R
H50 H -0.4477 0.7159 1.2215 0.048 Uiso 1 1 calc R
Pd2 Pd 0.02528(2) 0.762289(17) 0.476331(14) 0.01514(7) Uani 1 1 d .
O2 O -0.0369(2) 0.7334(2) 0.57789(14) 0.0386(7) Uani 1 1 d .
H51 H 0.0197 0.7607 0.6182 0.058 Uiso 1 1 calc R
C27 C 0.1840(3) 0.8400(2) 0.55658(19) 0.0175(7) Uani 1 1 d .
C28 C 0.2203(3) 0.9384(2) 0.5899(2) 0.0229(8) Uani 1 1 d .
H52 H 0.1781 0.9745 0.5677 0.027 Uiso 1 1 calc R
C29 C 0.3166(3) 0.9848(3) 0.6549(2) 0.0270(8) Uani 1 1 d .
H53 H 0.3390 1.0519 0.6757 0.032 Uiso 1 1 calc R
C30 C 0.3812(3) 0.9355(3) 0.6904(2) 0.0248(8) Uani 1 1 d .
C31 C 0.3448(3) 0.8377(3) 0.6585(2) 0.0292(9) Uani 1 1 d .
H54 H 0.3866 0.8018 0.6813 0.035 Uiso 1 1 calc R
C32 C 0.2481(3) 0.7911(2) 0.5936(2) 0.0267(8) Uani 1 1 d .
H55 H 0.2248 0.7239 0.5738 0.032 Uiso 1 1 calc R
P3 P 0.10940(8) 0.79570(6) 0.36701(5) 0.01630(18) Uani 1 1 d .
C33 C 0.0112(3) 0.7191(2) 0.2711(2) 0.0224(8) Uani 1 1 d .
H56 H 0.0479 0.7414 0.2263 0.027 Uiso 1 1 calc R
H57 H 0.0121 0.6534 0.2665 0.027 Uiso 1 1 calc R
C34 C -0.1222(3) 0.7150(2) 0.2591(2) 0.0234(8) Uani 1 1 d .
H58 H -0.1537 0.7014 0.2005 0.028 Uiso 1 1 calc R
H59 H -0.1260 0.7781 0.2854 0.028 Uiso 1 1 calc R
C35 C -0.2042(3) 0.6386(2) 0.29403(19) 0.0216(8) Uani 1 1 d .
H60 H -0.1953 0.5766 0.2700 0.026 Uiso 1 1 calc R
H61 H -0.2903 0.6327 0.2766 0.026 Uiso 1 1 calc R
P4 P -0.17462(8) 0.65966(6) 0.40523(5) 0.01597(18) Uani 1 1 d .
C36 C 0.2519(3) 0.7628(2) 0.3575(2) 0.0258(8) Uani 1 1 d .
C37 C 0.2838(4) 0.7566(3) 0.2718(2) 0.0397(11) Uani 1 1 d .
H62 H 0.2960 0.8181 0.2586 0.060 Uiso 1 1 calc R
H63 H 0.2168 0.7068 0.2323 0.060 Uiso 1 1 calc R
H64 H 0.3590 0.7408 0.2703 0.060 Uiso 1 1 calc R
C38 C 0.3673(3) 0.8298(3) 0.4191(3) 0.0350(10) Uani 1 1 d .
H65 H 0.3451 0.8475 0.4720 0.053 Uiso 1 1 calc R
H66 H 0.4033 0.8874 0.4007 0.053 Uiso 1 1 calc R
H67 H 0.4269 0.7968 0.4235 0.053 Uiso 1 1 calc R
C39 C 0.2209(3) 0.6627(3) 0.3741(2) 0.0308(9) Uani 1 1 d .
H68 H 0.2907 0.6404 0.3690 0.046 Uiso 1 1 calc R
H69 H 0.1493 0.6181 0.3348 0.046 Uiso 1 1 calc R
H70 H 0.2032 0.6663 0.4289 0.046 Uiso 1 1 calc R
C40 C 0.1327(3) 0.9213(2) 0.3539(2) 0.0213(8) Uani 1 1 d .
C41 C 0.1124(4) 0.9242(3) 0.2645(2) 0.0333(10) Uani 1 1 d .
H71 H 0.0288 0.8836 0.2384 0.050 Uiso 1 1 calc R
H72 H 0.1705 0.9007 0.2370 0.050 Uiso 1 1 calc R
H73 H 0.1248 0.9900 0.2613 0.050 Uiso 1 1 calc R
C42 C 0.2607(3) 0.9914(2) 0.3951(2) 0.0284(9) Uani 1 1 d .
H74 H 0.2632 1.0568 0.3972 0.043 Uiso 1 1 calc R
H75 H 0.3214 0.9771 0.3642 0.043 Uiso 1 1 calc R
H76 H 0.2790 0.9848 0.4502 0.043 Uiso 1 1 calc R
C43 C 0.0380(3) 0.9566(2) 0.3945(2) 0.0245(8) Uani 1 1 d .
H77 H 0.0540 1.0239 0.3949 0.037 Uiso 1 1 calc R
H78 H 0.0443 0.9501 0.4502 0.037 Uiso 1 1 calc R
H79 H -0.0443 0.9184 0.3643 0.037 Uiso 1 1 calc R
C44 C -0.2043(3) 0.5339(2) 0.4166(2) 0.0193(7) Uani 1 1 d .
C45 C -0.0869(3) 0.5120(2) 0.4029(2) 0.0256(8) Uani 1 1 d .
H80 H -0.0181 0.5569 0.4443 0.038 Uiso 1 1 calc R
H81 H -0.0706 0.5185 0.3493 0.038 Uiso 1 1 calc R
H82 H -0.0972 0.4466 0.4065 0.038 Uiso 1 1 calc R
C46 C -0.2243(3) 0.5272(3) 0.5026(2) 0.0274(8) Uani 1 1 d .
H83 H -0.2189 0.4666 0.5109 0.041 Uiso 1 1 calc R
H84 H -0.3052 0.5302 0.5095 0.041 Uiso 1 1 calc R
H85 H -0.1614 0.5804 0.5423 0.041 Uiso 1 1 calc R
C47 C -0.3125(3) 0.4558(2) 0.3557(2) 0.0284(9) Uani 1 1 d .
H86 H -0.3161 0.3929 0.3632 0.043 Uiso 1 1 calc R
H87 H -0.3010 0.4584 0.3004 0.043 Uiso 1 1 calc R
H88 H -0.3889 0.4666 0.3649 0.043 Uiso 1 1 calc R
C48 C -0.2998(3) 0.7062(2) 0.4368(2) 0.0228(8) Uani 1 1 d .
C49 C -0.2902(4) 0.7325(3) 0.5294(2) 0.0324(9) Uani 1 1 d .
H89 H -0.3510 0.7624 0.5434 0.049 Uiso 1 1 calc R
H90 H -0.2081 0.7772 0.5546 0.049 Uiso 1 1 calc R
H91 H -0.3053 0.6746 0.5490 0.049 Uiso 1 1 calc R
C50 C -0.4289(3) 0.6372(3) 0.3996(3) 0.0343(9) Uani 1 1 d .
H92 H -0.4883 0.6690 0.4127 0.051 Uiso 1 1 calc R
H93 H -0.4449 0.5809 0.4214 0.051 Uiso 1 1 calc R
H94 H -0.4364 0.6176 0.3407 0.051 Uiso 1 1 calc R
C51 C -0.2794(3) 0.7990(3) 0.4090(2) 0.0278(8) Uani 1 1 d .
H95 H -0.2881 0.7845 0.3499 0.042 Uiso 1 1 calc R
H96 H -0.1971 0.8437 0.4335 0.042 Uiso 1 1 calc R
H97 H -0.3401 0.8278 0.4258 0.042 Uiso 1 1 calc R
C52 C 0.4852(4) 0.9873(3) 0.7617(2) 0.0355(10) Uani 1 1 d .
H98 H 0.4530 1.0120 0.8086 0.053 Uiso 1 1 calc R
H99 H 0.5446 1.0403 0.7478 0.053 Uiso 1 1 calc R
H100 H 0.5253 0.9428 0.7746 0.053 Uiso 1 1 calc R

loop_
_atom_site_aniso_label
_atom_site_aniso_U_11
_atom_site_aniso_U_22
_atom_site_aniso_U_33
_atom_site_aniso_U_23
_atom_site_aniso_U_13
_atom_site_aniso_U_12
Pd1 0.01700(14) 0.02051(14) 0.01122(13) 0.00401(10) 0.00421(10) 0.00627(11)
O1 0.0337(16) 0.083(2) 0.0084(13) 0.0106(13) 0.0037(11) 0.0256(16)
C1 0.0215(18) 0.0269(19) 0.0124(17) 0.0060(14) 0.0040(14) 0.0098(15)
C2 0.0253(19) 0.0254(19) 0.0157(18) 0.0049(14) 0.0044(15) 0.0100(15)
C3 0.0190(19) 0.031(2) 0.023(2) 0.0073(16) 0.0056(15) 0.0042(16)
C4 0.0199(19) 0.039(2) 0.0192(19) 0.0089(16) 0.0063(15) 0.0141(17)
C5 0.032(2) 0.030(2) 0.0173(19) 0.0025(15) 0.0072(16) 0.0164(17)
C6 0.0246(19) 0.0234(19) 0.0220(19) 0.0058(15) 0.0060(15) 0.0055(15)
P1 0.0166(4) 0.0142(4) 0.0133(4) 0.0033(3) 0.0036(3) 0.0042(3)
C7 0.0219(18) 0.0189(17) 0.0162(17) 0.0068(14) 0.0071(14) 0.0078(14)
C8 0.0275(19) 0.0191(17) 0.0146(18) 0.0040(14) 0.0048(15) 0.0074(15)
C9 0.0197(18) 0.0233(18) 0.0185(18) 0.0075(14) 0.0089(14) 0.0082(15)
P2 0.0178(5) 0.0201(5) 0.0149(4) 0.0037(3) 0.0041(4) 0.0061(4)
C10 0.0247(19) 0.0195(18) 0.0176(18) 0.0053(14) 0.0043(15) 0.0109(15)
C11 0.032(2) 0.027(2) 0.026(2) 0.0106(16) 0.0021(17) 0.0135(17)
C12 0.028(2) 0.031(2) 0.027(2) 0.0068(16) 0.0066(16) 0.0175(17)
C13 0.034(2) 0.0208(19) 0.027(2) 0.0044(15) 0.0055(17) 0.0133(16)
C14 0.0217(19) 0.0194(18) 0.0171(18) 0.0036(14) 0.0018(15) 0.0038(15)
C15 0.033(2) 0.0235(19) 0.0172(19) 0.0016(15) -0.0006(16) 0.0042(16)
C16 0.0218(19) 0.026(2) 0.026(2) 0.0064(16) 0.0020(16) 0.0016(16)
C17 0.028(2) 0.0164(18) 0.0231(19) 0.0023(15) 0.0042(16) 0.0003(15)
C18 0.023(2) 0.028(2) 0.027(2) 0.0013(16) 0.0038(16) 0.0050(16)
C19 0.034(2) 0.022(2) 0.039(2) -0.0023(17) -0.0003(19) 0.0013(17)
C20 0.036(3) 0.050(3) 0.030(2) -0.001(2) -0.0061(19) -0.002(2)
C21 0.025(2) 0.039(3) 0.057(3) 0.006(2) 0.012(2) -0.0006(19)
C22 0.027(2) 0.028(2) 0.025(2) 0.0116(16) 0.0056(16) 0.0146(16)
C23 0.039(2) 0.024(2) 0.045(3) 0.0096(18) 0.0046(19) 0.0152(18)
C24 0.061(3) 0.048(3) 0.031(2) 0.023(2) 0.013(2) 0.029(2)
C25 0.033(2) 0.053(3) 0.049(3) 0.024(2) 0.012(2) 0.027(2)
C26 0.027(2) 0.050(3) 0.024(2) 0.0108(18) 0.0126(17) 0.0171(19)
Pd2 0.01517(14) 0.01676(13) 0.01195(13) 0.00406(10) 0.00155(10) 0.00324(10)
O2 0.0254(15) 0.062(2) 0.0154(14) 0.0158(13) -0.0010(11) -0.0061(14)
C27 0.0170(17) 0.0180(17) 0.0149(17) 0.0042(13) 0.0007(14) 0.0029(14)
C28 0.0241(19) 0.0243(19) 0.0208(19) 0.0052(15) 0.0005(15) 0.0104(15)
C29 0.032(2) 0.0199(19) 0.022(2) -0.0006(15) -0.0010(16) 0.0042(16)
C30 0.0203(19) 0.028(2) 0.0204(19) 0.0064(15) -0.0020(15) 0.0022(15)
C31 0.029(2) 0.026(2) 0.032(2) 0.0087(17) -0.0047(17) 0.0099(17)
C32 0.026(2) 0.0164(18) 0.031(2) 0.0054(15) -0.0038(16) 0.0011(15)
P3 0.0200(5) 0.0130(4) 0.0164(4) 0.0039(3) 0.0066(4) 0.0053(3)
C33 0.033(2) 0.0203(18) 0.0168(18) 0.0061(14) 0.0090(16) 0.0104(16)
C34 0.034(2) 0.0193(18) 0.0148(18) 0.0053(14) 0.0018(15) 0.0059(16)
C35 0.0233(19) 0.0191(18) 0.0168(18) 0.0015(14) -0.0029(15) 0.0033(15)
P4 0.0169(4) 0.0146(4) 0.0151(4) 0.0029(3) 0.0017(4) 0.0044(3)
C36 0.025(2) 0.0202(18) 0.038(2) 0.0080(16) 0.0178(17) 0.0107(15)
C37 0.041(3) 0.032(2) 0.052(3) 0.011(2) 0.035(2) 0.0107(19)
C38 0.021(2) 0.031(2) 0.058(3) 0.014(2) 0.0150(19) 0.0108(17)
C39 0.028(2) 0.0226(19) 0.049(3) 0.0095(18) 0.0156(18) 0.0164(17)
C40 0.029(2) 0.0162(17) 0.0182(18) 0.0041(14) 0.0070(15) 0.0062(15)
C41 0.053(3) 0.023(2) 0.023(2) 0.0108(16) 0.0109(19) 0.0066(19)
C42 0.035(2) 0.0167(18) 0.033(2) 0.0058(16) 0.0113(17) 0.0067(16)
C43 0.031(2) 0.0192(18) 0.027(2) 0.0058(15) 0.0047(16) 0.0142(16)
C44 0.0234(19) 0.0142(17) 0.0196(18) 0.0041(14) 0.0016(15) 0.0065(14)
C45 0.029(2) 0.0207(19) 0.031(2) 0.0073(16) 0.0081(17) 0.0129(16)
C46 0.034(2) 0.026(2) 0.027(2) 0.0127(16) 0.0103(17) 0.0121(17)
C47 0.029(2) 0.0161(18) 0.033(2) 0.0022(16) 0.0016(17) 0.0023(16)
C48 0.0193(18) 0.0180(18) 0.031(2) 0.0066(15) 0.0059(16) 0.0055(15)
C49 0.038(2) 0.030(2) 0.032(2) 0.0047(17) 0.0160(18) 0.0144(18)
C50 0.019(2) 0.030(2) 0.050(3) 0.0038(19) 0.0028(18) 0.0085(17)
C51 0.023(2) 0.025(2) 0.039(2) 0.0073(17) 0.0053(17) 0.0145(16)
C52 0.030(2) 0.036(2) 0.030(2) 0.0105(18) -0.0100(18) 0.0005(18)

loop_
_atom_type_symbol
_atom_type_description
_atom_type_scat_dispersion_real
_atom_type_scat_dispersion_imag
_atom_type_scat_source
C C 0.0033 0.0016 'International Tables Vol C Tables 4.2.6.8 and 6.1.1.4'
H H 0.0000 0.0000 'International Tables Vol C Tables 4.2.6.8 and 6.1.1.4'
O O 0.0106 0.0060 'International Tables Vol C Tables 4.2.6.8 and 6.1.1.4'
P P 0.1023 0.0942 'International Tables Vol C Tables 4.2.6.8 and 6.1.1.4'
Pd Pd -0.9988 1.0072 'International Tables Vol C Tables 4.2.6.8 and 6.1.1.4'

loop_
_geom_angle_atom_site_label_1
_geom_angle_atom_site_label_2
_geom_angle_atom_site_label_3
_geom_angle
C1 Pd1 O1 82.82(12)
C1 Pd1 P1 92.53(10)
O1 Pd1 P1 174.32(8)
C1 Pd1 P2 169.37(9)
O1 Pd1 P2 86.58(8)
P1 Pd1 P2 98.10(4)
Pd1 O1 H1 109.5
C2 C1 C6 116.0(3)
C2 C1 Pd1 123.2(3)
C6 C1 Pd1 119.9(3)
C1 C2 C3 122.3(3)
C1 C2 H2 118.9
C3 C2 H2 118.9
C4 C3 C2 120.9(3)
C4 C3 H3 119.5
C2 C3 H3 119.5
C3 C4 C5 117.7(3)
C3 C4 C26 120.9(3)
C5 C4 C26 121.4(3)
C4 C5 C6 121.3(3)
C4 C5 H4 119.4
C6 C5 H4 119.4
C5 C6 C1 121.7(3)
C5 C6 H5 119.1
C1 C6 H5 119.1
C7 P1 C10 99.70(15)
C7 P1 C14 102.54(15)
C10 P1 C14 110.40(16)
C7 P1 Pd1 111.69(12)
C10 P1 Pd1 115.56(11)
C14 P1 Pd1 115.10(11)
C8 C7 P1 116.5(2)
C8 C7 H6 108.2
P1 C7 H6 108.2
C8 C7 H7 108.2
P1 C7 H7 108.2
H6 C7 H7 107.3
C9 C8 C7 113.3(3)
C9 C8 H8 108.9
C7 C8 H8 108.9
C9 C8 H9 108.9
C7 C8 H9 108.9
H8 C8 H9 107.7
C8 C9 P2 115.2(2)
C8 C9 H10 108.5
P2 C9 H10 108.5
C8 C9 H11 108.5
P2 C9 H11 108.5
H10 C9 H11 107.5
C9 P2 C18 101.23(16)
C9 P2 C22 102.32(16)
C18 P2 C22 111.08(17)
C9 P2 Pd1 117.43(11)
C18 P2 Pd1 110.83(12)
C22 P2 Pd1 113.11(12)
C11 C10 C13 109.2(3)
C11 C10 C12 107.2(3)
C13 C10 C12 106.9(3)
C11 C10 P1 112.6(2)
C13 C10 P1 105.7(2)
C12 C10 P1 115.0(2)
C10 C11 H12 109.5
C10 C11 H13 109.5
H12 C11 H13 109.5
C10 C11 H14 109.5
H12 C11 H14 109.5
H13 C11 H14 109.5
C10 C12 H15 109.5
C10 C12 H16 109.5
H15 C12 H16 109.5
C10 C12 H17 109.5
H15 C12 H17 109.5
H16 C12 H17 109.5
C10 C13 H18 109.5
C10 C13 H19 109.5
H18 C13 H19 109.5
C10 C13 H20 109.5
H18 C13 H20 109.5
H19 C13 H20 109.5
C16 C14 C15 108.5(3)
C16 C14 C17 108.0(3)
C15 C14 C17 107.7(3)
C16 C14 P1 112.5(2)
C15 C14 P1 112.7(2)
C17 C14 P1 107.4(2)
C14 C15 H21 109.5
C14 C15 H22 109.5
H21 C15 H22 109.5
C14 C15 H23 109.5
H21 C15 H23 109.5
H22 C15 H23 109.5
C14 C16 H24 109.5
C14 C16 H25 109.5
H24 C16 H25 109.5
C14 C16 H26 109.5
H24 C16 H26 109.5
H25 C16 H26 109.5
C14 C17 H27 109.5
C14 C17 H28 109.5
H27 C17 H28 109.5
C14 C17 H29 109.5
H27 C17 H29 109.5
H28 C17 H29 109.5
C20 C18 C21 109.0(3)
C20 C18 C19 108.6(3)
C21 C18 C19 108.1(3)
C20 C18 P2 111.2(3)
C21 C18 P2 114.7(3)
C19 C18 P2 104.9(2)
C18 C19 H30 109.5
C18 C19 H31 109.5
H30 C19 H31 109.5
C18 C19 H32 109.5
H30 C19 H32 109.5
H31 C19 H32 109.5
C18 C20 H33 109.5
C18 C20 H34 109.5
H33 C20 H34 109.5
C18 C20 H35 109.5
H33 C20 H35 109.5
H34 C20 H35 109.5
C18 C21 H36 109.5
C18 C21 H37 109.5
H36 C21 H37 109.5
C18 C21 H38 109.5
H36 C21 H38 109.5
H37 C21 H38 109.5
C25 C22 C24 108.7(3)
C25 C22 C23 108.1(3)
C24 C22 C23 106.7(3)
C25 C22 P2 115.7(3)
C24 C22 P2 111.1(3)
C23 C22 P2 106.1(2)
C22 C23 H39 109.5
C22 C23 H40 109.5
H39 C23 H40 109.5
C22 C23 H41 109.5
H39 C23 H41 109.5
H40 C23 H41 109.5
C22 C24 H42 109.5
C22 C24 H43 109.5
H42 C24 H43 109.5
C22 C24 H44 109.5
H42 C24 H44 109.5
H43 C24 H44 109.5
C22 C25 H45 109.5
C22 C25 H46 109.5
H45 C25 H46 109.5
C22 C25 H47 109.5
H45 C25 H47 109.5
H46 C25 H47 109.5
C4 C26 H48 109.5
C4 C26 H49 109.5
H48 C26 H49 109.5
C4 C26 H50 109.5
H48 C26 H50 109.5
H49 C26 H50 109.5
O2 Pd2 C27 82.89(12)
O2 Pd2 P3 175.65(8)
C27 Pd2 P3 93.34(10)
O2 Pd2 P4 85.59(8)
C27 Pd2 P4 168.35(9)
P3 Pd2 P4 98.10(4)
Pd2 O2 H51 109.5
C28 C27 C32 116.1(3)
C28 C27 Pd2 124.1(2)
C32 C27 Pd2 118.4(2)
C29 C28 C27 121.6(3)
C29 C28 H52 119.2
C27 C28 H52 119.2
C28 C29 C30 121.8(3)
C28 C29 H53 119.1
C30 C29 H53 119.1
C31 C30 C29 117.1(3)
C31 C30 C52 121.9(3)
C29 C30 C52 121.0(3)
C30 C31 C32 121.2(3)
C30 C31 H54 119.4
C32 C31 H54 119.4
C31 C32 C27 122.2(3)
C31 C32 H55 118.9
C27 C32 H55 118.9
C33 P3 C36 99.60(16)
C33 P3 C40 102.84(15)
C36 P3 C40 111.31(16)
C33 P3 Pd2 111.94(12)
C36 P3 Pd2 113.87(12)
C40 P3 Pd2 115.56(11)
C34 C33 P3 116.5(2)
C34 C33 H56 108.2
P3 C33 H56 108.2
C34 C33 H57 108.2
P3 C33 H57 108.2
H56 C33 H57 107.3
C33 C34 C35 112.7(3)
C33 C34 H58 109.1
C35 C34 H58 109.1
C33 C34 H59 109.1
C35 C34 H59 109.1
H58 C34 H59 107.8
C34 C35 P4 116.1(2)
C34 C35 H60 108.3
P4 C35 H60 108.3
C34 C35 H61 108.3
P4 C35 H61 108.3
H60 C35 H61 107.4
C35 P4 C44 101.22(15)
C35 P4 C48 102.97(16)
C44 P4 C48 111.14(15)
C35 P4 Pd2 117.34(11)
C44 P4 Pd2 110.67(11)
C48 P4 Pd2 112.75(11)
C38 C36 C39 107.6(3)
C38 C36 C37 107.8(3)
C39 C36 C37 108.7(3)
C38 C36 P3 114.9(2)
C39 C36 P3 105.0(2)
C37 C36 P3 112.6(3)
C36 C37 H62 109.5
C36 C37 H63 109.5
H62 C37 H63 109.5
C36 C37 H64 109.5
H62 C37 H64 109.5
H63 C37 H64 109.5
C36 C38 H65 109.5
C36 C38 H66 109.5
H65 C38 H66 109.5
C36 C38 H67 109.5
H65 C38 H67 109.5
H66 C38 H67 109.5
C36 C39 H68 109.5
C36 C39 H69 109.5
H68 C39 H69 109.5
C36 C39 H70 109.5
H68 C39 H70 109.5
H69 C39 H70 109.5
C42 C40 C41 108.4(3)
C42 C40 C43 108.0(3)
C41 C40 C43 107.9(3)
C42 C40 P3 112.1(2)
C41 C40 P3 112.9(2)
C43 C40 P3 107.3(2)
C40 C41 H71 109.5
C40 C41 H72 109.5
H71 C41 H72 109.5
C40 C41 H73 109.5
H71 C41 H73 109.5
H72 C41 H73 109.5
C40 C42 H74 109.5
C40 C42 H75 109.5
H74 C42 H75 109.5
C40 C42 H76 109.5
H74 C42 H76 109.5
H75 C42 H76 109.5
C40 C43 H77 109.5
C40 C43 H78 109.5
H77 C43 H78 109.5
C40 C43 H79 109.5
H77 C43 H79 109.5
H78 C43 H79 109.5
C45 C44 C46 108.1(3)
C45 C44 C47 108.0(3)
C46 C44 C47 108.2(3)
C45 C44 P4 105.4(2)
C46 C44 P4 111.4(2)
C47 C44 P4 115.5(2)
C44 C45 H80 109.5
C44 C45 H81 109.5
H80 C45 H81 109.5
C44 C45 H82 109.5
H80 C45 H82 109.5
H81 C45 H82 109.5
C44 C46 H83 109.5
C44 C46 H84 109.5
H83 C46 H84 109.5
C44 C46 H85 109.5
H83 C46 H85 109.5
H84 C46 H85 109.5
C44 C47 H86 109.5
C44 C47 H87 109.5
H86 C47 H87 109.5
C44 C47 H88 109.5
H86 C47 H88 109.5
H87 C47 H88 109.5
C50 C48 C51 109.4(3)
C50 C48 C49 108.0(3)
C51 C48 C49 107.3(3)
C50 C48 P4 114.0(2)
C51 C48 P4 105.9(2)
C49 C48 P4 112.1(2)
C48 C49 H89 109.5
C48 C49 H90 109.5
H89 C49 H90 109.5
C48 C49 H91 109.5
H89 C49 H91 109.5
H90 C49 H91 109.5
C48 C50 H92 109.5
C48 C50 H93 109.5
H92 C50 H93 109.5
C48 C50 H94 109.5
H92 C50 H94 109.5
H93 C50 H94 109.5
C48 C51 H95 109.5
C48 C51 H96 109.5
H95 C51 H96 109.5
C48 C51 H97 109.5
H95 C51 H97 109.5
H96 C51 H97 109.5
C30 C52 H98 109.5
C30 C52 H99 109.5
H98 C52 H99 109.5
C30 C52 H100 109.5
H98 C52 H100 109.5
H99 C52 H100 109.5

loop_
_geom_bond_atom_site_label_1
_geom_bond_atom_site_label_2
_geom_bond_distance
Pd1 C1 2.046(3)
Pd1 O1 2.046(2)
Pd1 P1 2.2853(12)
Pd1 P2 2.4215(13)
O1 H1 0.8400
C1 C2 1.396(5)
C1 C6 1.407(5)
C2 C3 1.398(5)
C2 H2 0.9500
C3 C4 1.390(5)
C3 H3 0.9500
C4 C5 1.391(5)
C4 C26 1.513(5)
C5 C6 1.395(5)
C5 H4 0.9500
C6 H5 0.9500
P1 C7 1.841(3)
P1 C10 1.904(3)
P1 C14 1.908(4)
C7 C8 1.535(4)
C7 H6 0.9900
C7 H7 0.9900
C8 C9 1.528(5)
C8 H8 0.9900
C8 H9 0.9900
C9 P2 1.849(3)
C9 H10 0.9900
C9 H11 0.9900
P2 C18 1.892(4)
P2 C22 1.897(4)
C10 C11 1.543(5)
C10 C13 1.543(5)
C10 C12 1.546(5)
C11 H12 0.9800
C11 H13 0.9800
C11 H14 0.9800
C12 H15 0.9800
C12 H16 0.9800
C12 H17 0.9800
C13 H18 0.9800
C13 H19 0.9800
C13 H20 0.9800
C14 C16 1.535(5)
C14 C15 1.538(5)
C14 C17 1.548(5)
C15 H21 0.9800
C15 H22 0.9800
C15 H23 0.9800
C16 H24 0.9800
C16 H25 0.9800
C16 H26 0.9800
C17 H27 0.9800
C17 H28 0.9800
C17 H29 0.9800
C18 C20 1.528(5)
C18 C21 1.538(5)
C18 C19 1.545(5)
C19 H30 0.9800
C19 H31 0.9800
C19 H32 0.9800
C20 H33 0.9800
C20 H34 0.9800
C20 H35 0.9800
C21 H36 0.9800
C21 H37 0.9800
C21 H38 0.9800
C22 C25 1.528(5)
C22 C24 1.537(5)
C22 C23 1.548(5)
C23 H39 0.9800
C23 H40 0.9800
C23 H41 0.9800
C24 H42 0.9800
C24 H43 0.9800
C24 H44 0.9800
C25 H45 0.9800
C25 H46 0.9800
C25 H47 0.9800
C26 H48 0.9800
C26 H49 0.9800
C26 H50 0.9800
Pd2 O2 2.038(2)
Pd2 C27 2.045(3)
Pd2 P3 2.2870(12)
Pd2 P4 2.4005(12)
O2 H51 0.8400
C27 C28 1.397(5)
C27 C32 1.398(5)
C28 C29 1.391(5)
C28 H52 0.9500
C29 C30 1.394(5)
C29 H53 0.9500
C30 C31 1.386(5)
C30 C52 1.515(5)
C31 C32 1.394(5)
C31 H54 0.9500
C32 H55 0.9500
P3 C33 1.838(3)
P3 C36 1.894(4)
P3 C40 1.910(4)
C33 C34 1.531(5)
C33 H56 0.9900
C33 H57 0.9900
C34 C35 1.535(5)
C34 H58 0.9900
C34 H59 0.9900
C35 P4 1.847(3)
C35 H60 0.9900
C35 H61 0.9900
P4 C44 1.892(3)
P4 C48 1.893(4)
C36 C38 1.545(5)
C36 C39 1.547(5)
C36 C37 1.548(5)
C37 H62 0.9800
C37 H63 0.9800
C37 H64 0.9800
C38 H65 0.9800
C38 H66 0.9800
C38 H67 0.9800
C39 H68 0.9800
C39 H69 0.9800
C39 H70 0.9800
C40 C42 1.537(5)
C40 C41 1.540(5)
C40 C43 1.541(5)
C41 H71 0.9800
C41 H72 0.9800
C41 H73 0.9800
C42 H74 0.9800
C42 H75 0.9800
C42 H76 0.9800
C43 H77 0.9800
C43 H78 0.9800
C43 H79 0.9800
C44 C45 1.538(5)
C44 C46 1.540(5)
C44 C47 1.546(5)
C45 H80 0.9800
C45 H81 0.9800
C45 H82 0.9800
C46 H83 0.9800
C46 H84 0.9800
C46 H85 0.9800
C47 H86 0.9800
C47 H87 0.9800
C47 H88 0.9800
C48 C50 1.529(5)
C48 C51 1.540(5)
C48 C49 1.542(5)
C49 H89 0.9800
C49 H90 0.9800
C49 H91 0.9800
C50 H92 0.9800
C50 H93 0.9800
C50 H94 0.9800
C51 H95 0.9800
C51 H96 0.9800
C51 H97 0.9800
C52 H98 0.9800
C52 H99 0.9800
C52 H100 0.9800

loop_
_geom_torsion_atom_site_label_1
_geom_torsion_atom_site_label_2
_geom_torsion_atom_site_label_3
_geom_torsion_atom_site_label_4
_geom_torsion
O1 Pd1 C1 C2 -98.1(3)
P1 Pd1 C1 C2 85.2(3)
P2 Pd1 C1 C2 -93.7(6)
O1 Pd1 C1 C6 70.8(3)
P1 Pd1 C1 C6 -105.9(3)
P2 Pd1 C1 C6 75.2(6)
C6 C1 C2 C3 2.6(5)
Pd1 C1 C2 C3 171.9(3)
C1 C2 C3 C4 -0.5(5)
C2 C3 C4 C5 -1.3(5)
C2 C3 C4 C26 179.6(3)
C3 C4 C5 C6 0.9(5)
C26 C4 C5 C6 180.0(3)
C4 C5 C6 C1 1.3(5)
C2 C1 C6 C5 -3.0(5)
Pd1 C1 C6 C5 -172.6(3)
C1 Pd1 P1 C7 170.64(15)
P2 Pd1 P1 C7 -9.56(12)
C1 Pd1 P1 C10 57.61(16)
P2 Pd1 P1 C10 -122.60(12)
C1 Pd1 P1 C14 -72.98(16)
P2 Pd1 P1 C14 106.81(12)
C10 P1 C7 C8 173.8(2)
C14 P1 C7 C8 -72.6(3)
Pd1 P1 C7 C8 51.1(3)
P1 C7 C8 C9 -88.3(3)
C7 C8 C9 P2 67.5(3)
C8 C9 P2 C18 -143.1(3)
C8 C9 P2 C22 102.1(3)
C8 C9 P2 Pd1 -22.3(3)
C1 Pd1 P2 C9 177.1(5)
O1 Pd1 P2 C9 -178.54(16)
P1 Pd1 P2 C9 -1.78(13)
C1 Pd1 P2 C18 -67.3(6)
O1 Pd1 P2 C18 -62.92(16)
P1 Pd1 P2 C18 113.84(13)
C1 Pd1 P2 C22 58.2(6)
O1 Pd1 P2 C22 62.58(15)
P1 Pd1 P2 C22 -120.65(13)
C7 P1 C10 C11 46.3(3)
C14 P1 C10 C11 -61.0(3)
Pd1 P1 C10 C11 166.2(2)
C7 P1 C10 C13 -72.9(2)
C14 P1 C10 C13 179.8(2)
Pd1 P1 C10 C13 47.0(2)
C7 P1 C10 C12 169.5(3)
C14 P1 C10 C12 62.1(3)
Pd1 P1 C10 C12 -70.7(3)
C7 P1 C14 C16 -147.1(2)
C10 P1 C14 C16 -41.6(3)
Pd1 P1 C14 C16 91.4(2)
C7 P1 C14 C15 -24.1(3)
C10 P1 C14 C15 81.4(3)
Pd1 P1 C14 C15 -145.6(2)
C7 P1 C14 C17 94.3(2)
C10 P1 C14 C17 -160.2(2)
Pd1 P1 C14 C17 -27.2(3)
C9 P2 C18 C20 -166.6(3)
C22 P2 C18 C20 -58.6(3)
Pd1 P2 C18 C20 68.1(3)
C9 P2 C18 C21 -42.3(3)
C22 P2 C18 C21 65.8(3)
Pd1 P2 C18 C21 -167.6(3)
C9 P2 C18 C19 76.2(3)
C22 P2 C18 C19 -175.7(2)
Pd1 P2 C18 C19 -49.1(3)
C9 P2 C22 C25 60.1(3)
C18 P2 C22 C25 -47.3(3)
Pd1 P2 C22 C25 -172.6(2)
C9 P2 C22 C24 -175.4(3)
C18 P2 C22 C24 77.3(3)
Pd1 P2 C22 C24 -48.1(3)
C9 P2 C22 C23 -59.8(3)
C18 P2 C22 C23 -167.1(2)
Pd1 P2 C22 C23 67.5(3)
O2 Pd2 C27 C28 -97.2(3)
P3 Pd2 C27 C28 85.0(3)
P4 Pd2 C27 C28 -105.7(5)
O2 Pd2 C27 C32 68.9(3)
P3 Pd2 C27 C32 -108.9(3)
P4 Pd2 C27 C32 60.3(6)
C32 C27 C28 C29 1.5(5)
Pd2 C27 C28 C29 167.9(3)
C27 C28 C29 C30 -0.5(6)
C28 C29 C30 C31 -0.4(6)
C28 C29 C30 C52 -179.5(3)
C29 C30 C31 C32 0.2(6)
C52 C30 C31 C32 179.2(4)
C30 C31 C32 C27 0.9(6)
C28 C27 C32 C31 -1.8(5)
Pd2 C27 C32 C31 -168.9(3)
C27 Pd2 P3 C33 167.22(15)
P4 Pd2 P3 C33 -10.60(12)
C27 Pd2 P3 C36 55.20(16)
P4 Pd2 P3 C36 -122.62(13)
C27 Pd2 P3 C40 -75.50(16)
P4 Pd2 P3 C40 106.68(13)
C36 P3 C33 C34 172.7(3)
C40 P3 C33 C34 -72.7(3)
Pd2 P3 C33 C34 52.0(3)
P3 C33 C34 C35 -87.1(3)
C33 C34 C35 P4 67.0(4)
C34 C35 P4 C44 -143.7(3)
C34 C35 P4 C48 101.2(3)
C34 C35 P4 Pd2 -23.2(3)
O2 Pd2 P4 C35 -178.29(16)
C27 Pd2 P4 C35 -169.8(5)
P3 Pd2 P4 C35 -0.59(13)
O2 Pd2 P4 C44 -62.87(15)
C27 Pd2 P4 C44 -54.4(5)
P3 Pd2 P4 C44 114.83(12)
O2 Pd2 P4 C48 62.31(15)
C27 Pd2 P4 C48 70.8(5)
P3 Pd2 P4 C48 -119.99(12)
C33 P3 C36 C38 167.0(3)
C40 P3 C36 C38 59.0(3)
Pd2 P3 C36 C38 -73.7(3)
C33 P3 C36 C39 -75.1(3)
C40 P3 C36 C39 177.0(2)
Pd2 P3 C36 C39 44.2(3)
C33 P3 C36 C37 43.1(3)
C40 P3 C36 C37 -64.9(3)
Pd2 P3 C36 C37 162.4(2)
C33 P3 C40 C42 -145.4(2)
C36 P3 C40 C42 -39.6(3)
Pd2 P3 C40 C42 92.3(2)
C33 P3 C40 C41 -22.6(3)
C36 P3 C40 C41 83.2(3)
Pd2 P3 C40 C41 -144.9(2)
C33 P3 C40 C43 96.1(2)
C36 P3 C40 C43 -158.0(2)
Pd2 P3 C40 C43 -26.1(3)
C35 P4 C44 C45 80.4(2)
C48 P4 C44 C45 -170.8(2)
Pd2 P4 C44 C45 -44.7(2)
C35 P4 C44 C46 -162.6(2)
C48 P4 C44 C46 -53.8(3)
Pd2 P4 C44 C46 72.3(3)
C35 P4 C44 C47 -38.6(3)
C48 P4 C44 C47 70.2(3)
Pd2 P4 C44 C47 -163.7(2)
C35 P4 C48 C50 59.0(3)
C44 P4 C48 C50 -48.6(3)
Pd2 P4 C48 C50 -173.6(2)
C35 P4 C48 C51 -61.3(3)
C44 P4 C48 C51 -168.9(2)
Pd2 P4 C48 C51 66.1(2)
C35 P4 C48 C49 -178.0(2)
C44 P4 C48 C49 74.4(3)
Pd2 P4 C48 C49 -50.6(3)
